data_7212224
loop_
_publ_author_name
'Garau, Federica'
'Monari, Magda'
'Pandolfo, Luciano'
'Pettinari, Claudio'
'Venzo, Alfonso'

_publ_section_title
;
 Crystal structure, supramolecular assembly and preliminary reactivity
 behaviour of new heteropolytopic ligands based on oxalate/malonate
 skeleton and azolate moieties
;
_journal_issue 4
_journal_name_full CrystEngComm
_journal_page_first 1217
_journal_paper_doi 10.1039/b922874h
_journal_volume 12
_journal_year 2010
_chemical_formula_sum 'C9 H8 N4 O2'
_chemical_formula_weight 204.19
_chemical_name_systematic
;
?
;
_space_group_IT_number 14
_symmetry_space_group_name_Hall '-P 2yn'
_symmetry_space_group_name_H-M 'P 1 21/n 1'
_atom_sites_solution_hydrogens geom
_atom_sites_solution_primary direct
_atom_sites_solution_secondary difmap
_audit_creation_method SHELXL-97
_cell_angle_alpha 90.00
_cell_angle_beta 104.4370(10)
_cell_angle_gamma 90.00
_cell_formula_units_Z 8
_cell_length_a 10.0116(4)
_cell_length_b 9.8622(4)
_cell_length_c 19.4872(8)
_cell_measurement_temperature 293(2)
_cell_volume 1863.34(13)
_computing_structure_refinement 'SHELXL-97 (Sheldrick, 2008)'
_diffrn_ambient_temperature 293(2)
_diffrn_measured_fraction_theta_full 0.998
_diffrn_measured_fraction_theta_max 0.998
_diffrn_radiation_monochromator graphite
_diffrn_radiation_source 'fine-focus sealed tube'
_diffrn_radiation_type MoK\a
_diffrn_radiation_wavelength 0.71073
_diffrn_reflns_av_R_equivalents 0.0683
_diffrn_reflns_av_sigmaI/netI 0.0549
_diffrn_reflns_limit_h_max 14
_diffrn_reflns_limit_h_min -14
_diffrn_reflns_limit_k_max 13
_diffrn_reflns_limit_k_min -13
_diffrn_reflns_limit_l_max 27
_diffrn_reflns_limit_l_min -26
_diffrn_reflns_number 23968
_diffrn_reflns_theta_full 30.05
_diffrn_reflns_theta_max 30.05
_diffrn_reflns_theta_min 2.11
_exptl_absorpt_coefficient_mu 0.108
_exptl_crystal_density_diffrn 1.456
_exptl_crystal_density_method 'not measured'
_exptl_crystal_F_000 848
_refine_diff_density_max 0.330
_refine_diff_density_min -0.243
_refine_diff_density_rms 0.053
_refine_ls_extinction_method none
_refine_ls_goodness_of_fit_ref 1.021
_refine_ls_hydrogen_treatment mixed
_refine_ls_matrix_type full
_refine_ls_number_parameters 271
_refine_ls_number_reflns 5432
_refine_ls_number_restraints 0
_refine_ls_restrained_S_all 1.021
_refine_ls_R_factor_all 0.0714
_refine_ls_R_factor_gt 0.0436
_refine_ls_shift/su_max 0.000
_refine_ls_shift/su_mean 0.000
_refine_ls_structure_factor_coef Fsqd
_refine_ls_weighting_details 'calc w=1/[\s^2^(Fo^2^)+(0.0525P)^2^+0.0000P] where P=(Fo^2^+2Fc^2^)/3'
_refine_ls_weighting_scheme calc
_refine_ls_wR_factor_gt 0.1016
_refine_ls_wR_factor_ref 0.1114
_reflns_number_gt 3760
_reflns_number_total 5432
_reflns_threshold_expression >2\s(I)
_cod_data_source_file b922874h.txt
_cod_data_source_block ligim
_cod_database_code 7212224

loop_
_symmetry_equiv_pos_as_xyz
'x, y, z'
'-x+1/2, y+1/2, -z+1/2'
'-x, -y, -z'
'x-1/2, -y-1/2, z-1/2'

loop_
_atom_site_label
_atom_site_type_symbol
_atom_site_fract_x
_atom_site_fract_y
_atom_site_fract_z
_atom_site_U_iso_or_equiv
_atom_site_adp_type
_atom_site_occupancy
_atom_site_symmetry_multiplicity
_atom_site_calc_flag
_atom_site_refinement_flags
N7 N 0.97913(11) 0.24720(11) 0.26006(6) 0.0175(2) Uani 1 1 d .
N8 N 1.05436(12) 0.15707(12) 0.30841(6) 0.0216(3) Uani 1 1 d .
N6 N 0.65727(11) 0.04119(11) 0.16328(6) 0.0186(2) Uani 1 1 d .
N5 N 0.56783(11) 0.09754(11) 0.19821(6) 0.0172(2) Uani 1 1 d .
O4 O 0.77294(10) 0.33879(9) 0.20611(5) 0.0220(2) Uani 1 1 d .
O3 O 0.53635(10) 0.20273(11) 0.29600(5) 0.0295(3) Uani 1 1 d .
C12 C 0.83593(13) 0.25722(13) 0.24839(7) 0.0172(3) Uani 1 1 d .
C11 C 0.77172(13) 0.16329(13) 0.29182(7) 0.0188(3) Uani 1 1 d .
H112 H 0.7954 0.1933 0.3408 0.023 Uiso 1 1 calc R
H111 H 0.8086 0.0727 0.2903 0.023 Uiso 1 1 calc R
C10 C 0.61675(14) 0.15950(13) 0.26454(7) 0.0192(3) Uani 1 1 d .
C16 C 1.18249(15) 0.17610(14) 0.30403(8) 0.0240(3) Uani 1 1 d .
H16 H 1.2578 0.1287 0.3310 0.029 Uiso 1 1 calc R
C17 C 1.19236(14) 0.27661(14) 0.25380(7) 0.0221(3) Uani 1 1 d .
H17 H 1.2718 0.3068 0.2420 0.027 Uiso 1 1 calc R
C18 C 1.06163(14) 0.31931(13) 0.22660(7) 0.0194(3) Uani 1 1 d .
H18 H 1.0330 0.3851 0.1918 0.023 Uiso 1 1 calc R
C13 C 0.57561(14) -0.00549(13) 0.10400(7) 0.0197(3) Uani 1 1 d .
H13 H 0.6073 -0.0499 0.0690 0.024 Uiso 1 1 calc R
C14 C 0.43486(14) 0.01946(14) 0.09969(7) 0.0202(3) Uani 1 1 d .
H14 H 0.3595 -0.0044 0.0631 0.024 Uiso 1 1 calc R
C15 C 0.43320(13) 0.08554(13) 0.16031(7) 0.0190(3) Uani 1 1 d .
H15 H 0.3557 0.1168 0.1737 0.023 Uiso 1 1 calc R
N1 N -0.00980(11) 0.16437(11) 0.05416(6) 0.0176(2) Uani 1 1 d .
O1 O -0.12670(11) 0.34636(11) -0.00024(6) 0.0327(3) Uani 1 1 d .
O2 O 0.20313(10) 0.39679(10) 0.10402(5) 0.0237(2) Uani 1 1 d .
N2 N 0.10675(11) 0.08587(11) 0.06720(6) 0.0202(3) Uani 1 1 d .
N3 N 0.35322(11) 0.34951(11) 0.03750(6) 0.0172(2) Uani 1 1 d .
N4 N 0.37740(12) 0.29925(11) -0.02405(6) 0.0193(2) Uani 1 1 d .
C1 C -0.02128(14) 0.28133(14) 0.01232(7) 0.0203(3) Uani 1 1 d .
C2 C 0.10428(14) 0.31560(14) -0.01367(7) 0.0205(3) Uani 1 1 d .
H2A H 0.1317 0.2375 -0.0371 0.025 Uiso 1 1 calc R
H2B H 0.0831 0.3893 -0.0476 0.025 Uiso 1 1 calc R
C3 C 0.22029(14) 0.35665(12) 0.04818(7) 0.0176(3) Uani 1 1 d .
C4 C 0.08187(14) -0.01035(14) 0.10927(7) 0.0224(3) Uani 1 1 d .
H4 H 0.1432 -0.0803 0.1269 0.027 Uiso 1 1 calc R
C5 C -0.04804(14) 0.00411(14) 0.12476(7) 0.0223(3) Uani 1 1 d .
H5 H -0.0866 -0.0512 0.1534 0.027 Uiso 1 1 calc R
C6 C -0.10409(14) 0.11677(14) 0.08859(7) 0.0202(3) Uani 1 1 d .
H6 H -0.1898 0.1543 0.0874 0.024 Uiso 1 1 calc R
C7 C 0.51249(14) 0.30860(13) -0.01362(7) 0.0208(3) Uani 1 1 d .
H7 H 0.5599 0.2827 -0.0469 0.025 Uiso 1 1 calc R
C8 C 0.57701(15) 0.36225(13) 0.05359(7) 0.0205(3) Uani 1 1 d .
H8 H 0.6708 0.3773 0.0722 0.025 Uiso 1 1 calc R
C9 C 0.47339(14) 0.38714(13) 0.08515(7) 0.0193(3) Uani 1 1 d .
H9 H 0.4818 0.4227 0.1302 0.023 Uiso 1 1 calc R

loop_
_atom_site_aniso_label
_atom_site_aniso_U_11
_atom_site_aniso_U_22
_atom_site_aniso_U_33
_atom_site_aniso_U_23
_atom_site_aniso_U_13
_atom_site_aniso_U_12
N7 0.0195(6) 0.0174(6) 0.0152(5) 0.0012(4) 0.0036(4) 0.0003(4)
N8 0.0220(6) 0.0237(6) 0.0179(6) 0.0057(5) 0.0029(5) 0.0028(5)
N6 0.0202(6) 0.0186(5) 0.0184(6) -0.0007(5) 0.0073(5) 0.0017(4)
N5 0.0168(5) 0.0184(5) 0.0164(6) -0.0017(4) 0.0041(4) 0.0007(4)
O4 0.0233(5) 0.0184(5) 0.0212(5) 0.0014(4) -0.0004(4) 0.0011(4)
O3 0.0247(5) 0.0395(6) 0.0255(6) -0.0127(5) 0.0084(4) 0.0003(5)
C12 0.0191(6) 0.0166(6) 0.0147(6) -0.0050(5) 0.0018(5) -0.0011(5)
C11 0.0187(6) 0.0202(7) 0.0159(6) -0.0002(5) 0.0014(5) -0.0020(5)
C10 0.0211(7) 0.0192(7) 0.0168(7) -0.0007(5) 0.0039(5) -0.0016(5)
C16 0.0210(7) 0.0264(7) 0.0237(7) 0.0025(6) 0.0036(6) 0.0028(6)
C17 0.0244(7) 0.0217(7) 0.0226(7) -0.0036(6) 0.0102(6) -0.0036(6)
C18 0.0245(7) 0.0189(7) 0.0157(6) -0.0006(5) 0.0068(5) -0.0029(5)
C13 0.0240(7) 0.0191(6) 0.0171(6) -0.0015(5) 0.0072(5) -0.0009(5)
C14 0.0196(7) 0.0214(7) 0.0178(7) -0.0013(5) 0.0014(5) -0.0028(5)
C15 0.0149(6) 0.0211(7) 0.0206(7) -0.0009(5) 0.0035(5) -0.0006(5)
N1 0.0152(5) 0.0184(5) 0.0195(6) 0.0003(4) 0.0050(4) 0.0000(4)
O1 0.0265(6) 0.0284(6) 0.0454(7) 0.0131(5) 0.0130(5) 0.0076(5)
O2 0.0301(6) 0.0233(5) 0.0205(5) -0.0025(4) 0.0119(4) -0.0046(4)
N2 0.0165(6) 0.0210(6) 0.0222(6) -0.0006(5) 0.0030(5) 0.0027(4)
N3 0.0214(6) 0.0175(5) 0.0126(5) -0.0014(4) 0.0044(4) -0.0020(4)
N4 0.0244(6) 0.0193(6) 0.0152(6) -0.0015(4) 0.0070(5) -0.0011(5)
C1 0.0211(7) 0.0195(7) 0.0204(7) 0.0005(5) 0.0052(5) -0.0015(5)
C2 0.0226(7) 0.0219(7) 0.0173(7) 0.0023(5) 0.0055(5) -0.0028(5)
C3 0.0230(7) 0.0129(6) 0.0182(7) 0.0014(5) 0.0073(5) -0.0014(5)
C4 0.0236(7) 0.0192(7) 0.0230(7) 0.0015(6) 0.0033(6) 0.0019(5)
C5 0.0253(7) 0.0208(7) 0.0213(7) 0.0003(6) 0.0071(6) -0.0035(6)
C6 0.0196(7) 0.0202(7) 0.0227(7) -0.0023(6) 0.0088(5) -0.0021(5)
C7 0.0237(7) 0.0188(7) 0.0214(7) 0.0010(5) 0.0083(6) 0.0001(5)
C8 0.0207(7) 0.0173(6) 0.0227(7) 0.0023(5) 0.0035(6) -0.0006(5)
C9 0.0234(7) 0.0179(6) 0.0149(6) 0.0001(5) 0.0015(5) -0.0025(5)

loop_
_atom_type_symbol
_atom_type_description
_atom_type_scat_dispersion_real
_atom_type_scat_dispersion_imag
_atom_type_scat_source
C C 0.0033 0.0016 'International Tables Vol C Tables 4.2.6.8 and 6.1.1.4'
H H 0.0000 0.0000 'International Tables Vol C Tables 4.2.6.8 and 6.1.1.4'
N N 0.0061 0.0033 'International Tables Vol C Tables 4.2.6.8 and 6.1.1.4'
O O 0.0106 0.0060 'International Tables Vol C Tables 4.2.6.8 and 6.1.1.4'

loop_
_geom_angle_atom_site_label_1
_geom_angle_atom_site_label_2
_geom_angle_atom_site_label_3
_geom_angle
C18 N7 N8 111.65(11)
C18 N7 C12 126.92(11)
N8 N7 C12 121.43(11)
C16 N8 N7 103.82(11)
C13 N6 N5 103.72(11)
N6 N5 C15 111.95(11)
N6 N5 C10 120.87(11)
C15 N5 C10 127.18(11)
O4 C12 N7 119.80(12)
O4 C12 C11 124.73(12)
N7 C12 C11 115.47(11)
C12 C11 C10 111.30(11)
O3 C10 N5 119.93(12)
O3 C10 C11 124.77(13)
N5 C10 C11 115.29(11)
N8 C16 C17 112.41(13)
C18 C17 C16 105.20(12)
C17 C18 N7 106.92(12)
N6 C13 C14 112.47(12)
C15 C14 C13 105.15(12)
C14 C15 N5 106.70(12)
C6 N1 N2 111.99(11)
C6 N1 C1 126.92(12)
N2 N1 C1 121.04(11)
C4 N2 N1 103.76(11)
N4 N3 C9 111.84(11)
N4 N3 C3 121.95(11)
C9 N3 C3 126.20(11)
C7 N4 N3 103.72(11)
O1 C1 N1 119.76(13)
O1 C1 C2 125.00(13)
N1 C1 C2 115.24(12)
C3 C2 C1 109.45(11)
O2 C3 N3 120.26(12)
O2 C3 C2 123.63(13)
N3 C3 C2 116.09(11)
N2 C4 C5 112.76(12)
C6 C5 C4 104.74(12)
C5 C6 N1 106.74(12)
N4 C7 C8 112.56(12)
C9 C8 C7 105.33(13)
C8 C9 N3 106.56(12)

loop_
_geom_bond_atom_site_label_1
_geom_bond_atom_site_label_2
_geom_bond_distance
N7 C18 1.3718(17)
N7 N8 1.3753(15)
N7 C12 1.3980(17)
N8 C16 1.3201(18)
N6 C13 1.3207(17)
N6 N5 1.3702(15)
N5 C15 1.3711(16)
N5 C10 1.4030(17)
O4 C12 1.2102(16)
O3 C10 1.2049(16)
C12 C11 1.5030(18)
C11 C10 1.5099(19)
C16 C17 1.414(2)
C17 C18 1.3510(19)
C13 C14 1.4122(19)
C14 C15 1.3528(18)
N1 C6 1.3701(17)
N1 N2 1.3703(15)
N1 C1 1.4007(17)
O1 C1 1.2068(17)
O2 C3 1.2097(16)
N2 C4 1.3178(18)
N3 N4 1.3740(15)
N3 C9 1.3749(17)
N3 C3 1.3991(17)
N4 C7 1.3198(18)
C1 C2 1.5061(19)
C2 C3 1.5059(19)
C4 C5 1.414(2)
C5 C6 1.360(2)
C7 C8 1.411(2)
C8 C9 1.3537(19)

loop_
_geom_torsion_atom_site_label_1
_geom_torsion_atom_site_label_2
_geom_torsion_atom_site_label_3
_geom_torsion_atom_site_label_4
_geom_torsion
N1 C1 C2 C3 -67.86(15)
C1 C2 C3 N3 160.23(11)
O1 C1 C3 O2 66.26(16)
N5 C10 C11 C12 68.74(14)
C10 C11 C12 N7 -167.55(11)
O4 C12 C10 O3 -74.68(16)
